data_7209173
loop_
_publ_author_name
'Chen, Yong-Qiang'
'Liu, Sui-Jun'
'Li, Yun-Wu'
'Li, Guo-Rong'
'He, Kun-Huan'
'Chang, Ze'
'Bu, Xian-He'

_publ_section_title
;
 Mn(ii) metal--organic frameworks based on Mn3 clusters: from 2D layer to
 3D framework by the &#x201C;pillaring&#x201D; approach
;
_journal_issue 8
_journal_name_full CrystEngComm
_journal_page_first 1613
_journal_paper_doi 10.1039/c2ce26734a
_journal_volume 15
_journal_year 2013
_chemical_formula_sum 'C72 H68 Mn3 N10 O24'
_chemical_formula_weight 1622.18
_chemical_name_systematic
;
?
;
_space_group_IT_number 2
_symmetry_cell_setting triclinic
_symmetry_space_group_name_Hall '-P 1'
_symmetry_space_group_name_H-M 'P -1'
_atom_sites_solution_hydrogens geom
_atom_sites_solution_primary direct
_atom_sites_solution_secondary difmap
_audit_creation_method SHELXL-97
_cell_angle_alpha 84.60(3)
_cell_angle_beta 74.08(3)
_cell_angle_gamma 65.93(3)
_cell_formula_units_Z 1
_cell_length_a 10.735(2)
_cell_length_b 12.852(3)
_cell_length_c 14.491(3)
_cell_measurement_temperature 293(2)
_cell_measurement_theta_max 25.00
_cell_measurement_theta_min 3.15
_cell_volume 1755.1(8)
_computing_cell_refinement SMART
_computing_data_collection 'CrystalClear (Rigaku/MSC Inc., 2005)'
_computing_data_reduction 'CrystalClear (Rigaku/MSC Inc., 2005)'
_computing_molecular_graphics 'SHELXTL (Bruker, 1998)'
_computing_publication_material SHELXTL
_computing_structure_refinement 'SHELXL-97 (Sheldrick, 1997)'
_computing_structure_solution 'SHELXS-97 (Sheldrick, 1990)'
_diffrn_ambient_temperature 293(2)
_diffrn_measured_fraction_theta_full 0.995
_diffrn_measured_fraction_theta_max 0.995
_diffrn_measurement_device_type scx-mini
_diffrn_measurement_method '\w scan'
_diffrn_radiation_monochromator graphite
_diffrn_radiation_source 'fine-focus sealed tube'
_diffrn_radiation_type MoK\a
_diffrn_radiation_wavelength 0.71073
_diffrn_reflns_av_R_equivalents 0.0909
_diffrn_reflns_av_sigmaI/netI 0.1161
_diffrn_reflns_limit_h_max 12
_diffrn_reflns_limit_h_min -12
_diffrn_reflns_limit_k_max 15
_diffrn_reflns_limit_k_min -15
_diffrn_reflns_limit_l_max 17
_diffrn_reflns_limit_l_min -17
_diffrn_reflns_number 15014
_diffrn_reflns_theta_full 25.00
_diffrn_reflns_theta_max 25.00
_diffrn_reflns_theta_min 3.15
_exptl_absorpt_coefficient_mu 0.621
_exptl_absorpt_correction_T_max 0.883
_exptl_absorpt_correction_T_min 0.830
_exptl_absorpt_correction_type multi-scan
_exptl_absorpt_process_details 'SADABS (Bruker, 1998)'
_exptl_crystal_colour colourless
_exptl_crystal_density_diffrn 1.535
_exptl_crystal_density_method 'not measured'
_exptl_crystal_description Block
_exptl_crystal_F_000 837
_exptl_crystal_size_max 0.30
_exptl_crystal_size_mid 0.27
_exptl_crystal_size_min 0.20
_refine_diff_density_max 0.333
_refine_diff_density_min -0.364
_refine_diff_density_rms 0.078
_refine_ls_extinction_method none
_refine_ls_goodness_of_fit_ref 1.041
_refine_ls_hydrogen_treatment constr
_refine_ls_matrix_type full
_refine_ls_number_parameters 493
_refine_ls_number_reflns 6156
_refine_ls_number_restraints 30
_refine_ls_restrained_S_all 1.053
_refine_ls_R_factor_all 0.1321
_refine_ls_R_factor_gt 0.0741
_refine_ls_shift/su_max 0.000
_refine_ls_shift/su_mean 0.000
_refine_ls_structure_factor_coef Fsqd
_refine_ls_weighting_details 'calc w=1/[\s^2^(Fo^2^)+(0.0585P)^2^+0.5892P] where P=(Fo^2^+2Fc^2^)/3'
_refine_ls_weighting_scheme calc
_refine_ls_wR_factor_gt 0.1354
_refine_ls_wR_factor_ref 0.1529
_reflns_number_gt 3926
_reflns_number_total 6156
_reflns_threshold_expression >2sigma(I)
_cod_data_source_file c2ce26734a.txt
_cod_data_source_block 1
_cod_depositor_comments
;
The following automatic conversions were performed:

'_symmetry_cell_setting' value 'Triclinic' changed to 'triclinic'
according to /home/saulius/struct/CIF-dictionaries/cif_core.dic
dictionary named 'cif_core.dic' version 2.4.2 from
2011-04-26.

'_exptl_absorpt_correction_type' value 'Multi-Scan'
changed to 'multi-scan' according to
/home/saulius/struct/CIF-dictionaries/cif_core.dic dictionary named
'cif_core.dic' version 2.4.2 from 2011-04-26.

Automatic conversion script
Id: cif_fix_values 1891 2012-01-12 08:04:46Z andrius 
;
_cod_database_code 7209173

loop_
_symmetry_equiv_pos_as_xyz
'x, y, z'
'-x, -y, -z'

loop_
_atom_site_label
_atom_site_type_symbol
_atom_site_fract_x
_atom_site_fract_y
_atom_site_fract_z
_atom_site_U_iso_or_equiv
_atom_site_adp_type
_atom_site_occupancy
_atom_site_symmetry_multiplicity
_atom_site_calc_flag
_atom_site_refinement_flags
O1 O -0.9105(3) -0.6234(3) 0.8776(2) 0.0319(9) Uani 1 1 d .
O2 O -0.7607(4) -0.7910(3) 0.8156(3) 0.0466(11) Uani 1 1 d .
O3 O 0.8125(3) -0.5232(3) 0.0154(2) 0.0397(10) Uani 1 1 d .
O4 O 0.8327(3) -0.7027(3) 0.0081(3) 0.0424(10) Uani 1 1 d .
O5 O 0.0431(4) 0.0599(3) 0.8712(3) 0.0396(9) Uani 1 1 d .
O6 O -0.0523(4) 0.2083(3) 0.7869(2) 0.0368(9) Uani 1 1 d .
O7 O -0.9245(4) -0.6394(3) 1.0974(3) 0.0455(10) Uani 1 1 d .
O8 O -0.2319(3) -0.6407(3) 0.5195(3) 0.0408(10) Uani 1 1 d .
O9 O 0.1312(3) -0.6022(3) 0.2645(2) 0.0320(9) Uani 1 1 d .
O10 O -0.2917(4) -0.1389(3) 0.6026(3) 0.0504(11) Uani 1 1 d .
O11 O -0.8562(4) -0.8556(3) 1.0237(3) 0.0423(10) Uani 1 1 d .
O12 O -0.5849(5) -0.2470(4) 0.6208(4) 0.0949(18) Uani 1 1 d U
N1 N -0.4296(4) -0.4872(3) 0.5869(3) 0.0270(10) Uani 1 1 d .
H1A H -0.4664 -0.4139 0.5884 0.032 Uiso 1 1 calc R
N2 N 0.1879(4) -0.4476(3) 0.2495(3) 0.0283(10) Uani 1 1 d .
H2A H 0.1517 -0.3758 0.2628 0.034 Uiso 1 1 calc R
N3 N -0.0538(4) -0.1942(3) 0.5554(3) 0.0323(11) Uani 1 1 d .
H3B H 0.0233 -0.2368 0.5161 0.039 Uiso 1 1 calc R
N4 N -0.6950(5) -1.0083(4) 1.0785(4) 0.0520(14) Uani 1 1 d .
N5 N -0.6285(5) -0.0654(4) 0.6487(4) 0.0520(14) Uani 1 1 d .
C1 C -0.7932(5) -0.6859(4) 0.8203(3) 0.0293(12) Uani 1 1 d .
C2 C -0.6986(5) -0.6348(4) 0.7583(3) 0.0252(12) Uani 1 1 d .
C3 C -0.7371(5) -0.5172(4) 0.7555(3) 0.0270(12) Uani 1 1 d .
H3A H -0.8240 -0.4691 0.7932 0.032 Uiso 1 1 calc R
C4 C -0.6477(5) -0.4720(4) 0.6976(3) 0.0267(12) Uani 1 1 d .
H4A H -0.6755 -0.3933 0.6961 0.032 Uiso 1 1 calc R
C5 C -0.5165(5) -0.5416(4) 0.6411(3) 0.0234(11) Uani 1 1 d .
C6 C -0.4796(5) -0.6590(4) 0.6420(4) 0.0335(13) Uani 1 1 d .
H6A H -0.3938 -0.7072 0.6031 0.040 Uiso 1 1 calc R
C7 C -0.5694(5) -0.7039(4) 0.7002(4) 0.0348(13) Uani 1 1 d .
H7A H -0.5427 -0.7824 0.7006 0.042 Uiso 1 1 calc R
C8 C -0.2956(5) -0.5375(4) 0.5332(3) 0.0265(12) Uani 1 1 d .
C9 C -0.2216(5) -0.4596(4) 0.4900(3) 0.0199(11) Uani 1 1 d .
C10 C -0.2448(5) -0.3595(4) 0.5339(3) 0.0248(12) Uani 1 1 d .
H10A H -0.3195 -0.3306 0.5881 0.030 Uiso 1 1 calc R
C11 C -0.1571(5) -0.3022(4) 0.4975(3) 0.0245(12) Uani 1 1 d .
C12 C -0.0481(5) -0.3431(4) 0.4153(3) 0.0267(12) Uani 1 1 d .
H12A H 0.0089 -0.3034 0.3902 0.032 Uiso 1 1 calc R
C13 C -0.1092(5) -0.5010(4) 0.4089(3) 0.0233(11) Uani 1 1 d .
H13A H -0.0916 -0.5692 0.3804 0.028 Uiso 1 1 calc R
C14 C -0.0228(5) -0.4439(4) 0.3694(3) 0.0228(11) Uani 1 1 d .
C15 C 0.1037(5) -0.5045(4) 0.2886(3) 0.0230(11) Uani 1 1 d .
C16 C 0.3278(5) -0.4916(4) 0.1898(3) 0.0223(11) Uani 1 1 d .
C17 C 0.3849(5) -0.4116(4) 0.1543(3) 0.0289(12) Uani 1 1 d .
H17A H 0.3292 -0.3343 0.1656 0.035 Uiso 1 1 calc R
C18 C 0.5250(5) -0.4476(4) 0.1021(3) 0.0287(12) Uani 1 1 d .
H18A H 0.5627 -0.3938 0.0787 0.034 Uiso 1 1 calc R
C19 C 0.6087(5) -0.5611(4) 0.0844(3) 0.0265(12) Uani 1 1 d .
C20 C 0.5497(5) -0.6399(4) 0.1186(4) 0.0334(13) Uani 1 1 d .
H20A H 0.6051 -0.7171 0.1059 0.040 Uiso 1 1 calc R
C21 C 0.4100(5) -0.6060(4) 0.1710(4) 0.0343(13) Uani 1 1 d .
H21A H 0.3722 -0.6599 0.1934 0.041 Uiso 1 1 calc R
C22 C 0.7624(5) -0.5986(5) 0.0317(3) 0.0294(12) Uani 1 1 d .
C23 C -0.1763(5) -0.2037(4) 0.5553(4) 0.0304(13) Uani 1 1 d .
C24 C -0.0469(5) -0.1182(4) 0.6165(4) 0.0286(12) Uani 1 1 d .
C25 C -0.1177(6) -0.0014(5) 0.6119(4) 0.0400(14) Uani 1 1 d .
H25A H -0.1737 0.0288 0.5691 0.048 Uiso 1 1 calc R
C26 C -0.1053(6) 0.0709(5) 0.6712(4) 0.0390(14) Uani 1 1 d .
H26A H -0.1518 0.1494 0.6671 0.047 Uiso 1 1 calc R
C27 C -0.0239(5) 0.0268(4) 0.7362(4) 0.0301(12) Uani 1 1 d .
C28 C 0.0433(6) -0.0911(4) 0.7424(4) 0.0408(14) Uani 1 1 d .
H28A H 0.0950 -0.1217 0.7876 0.049 Uiso 1 1 calc R
C29 C 0.0337(6) -0.1628(5) 0.6816(4) 0.0415(15) Uani 1 1 d .
H29A H 0.0817 -0.2413 0.6846 0.050 Uiso 1 1 calc R
C30 C -0.0107(5) 0.1033(5) 0.8021(4) 0.0325(13) Uani 1 1 d .
C31 C -0.7909(7) -0.9587(6) 1.0292(4) 0.0485(16) Uani 1 1 d .
H31A H -0.8104 -1.0062 0.9959 0.058 Uiso 1 1 calc R
C32 C -0.6283(8) -1.1313(6) 1.0846(5) 0.083(2) Uani 1 1 d U
H32A H -0.6600 -1.1662 1.0452 0.124 Uiso 1 1 calc R
H32B H -0.6531 -1.1533 1.1500 0.124 Uiso 1 1 calc R
H32C H -0.5276 -1.1559 1.0625 0.124 Uiso 1 1 calc R
C33 C -0.6619(7) -0.9391(6) 1.1334(5) 0.077(2) Uani 1 1 d U
H33A H -0.7131 -0.8600 1.1228 0.116 Uiso 1 1 calc R
H33B H -0.5623 -0.9570 1.1134 0.116 Uiso 1 1 calc R
H33C H -0.6883 -0.9546 1.2004 0.116 Uiso 1 1 calc R
C34 C -0.6132(7) -0.1495(6) 0.5949(6) 0.070(2) Uani 1 1 d .
H34A H -0.6248 -0.1328 0.5332 0.084 Uiso 1 1 calc R
C35 C -0.6024(8) -0.0852(6) 0.7437(5) 0.080(2) Uani 1 1 d U
H35A H -0.6095 -0.1553 0.7678 0.120 Uiso 1 1 calc R
H35B H -0.6710 -0.0234 0.7863 0.120 Uiso 1 1 calc R
H35C H -0.5093 -0.0900 0.7395 0.120 Uiso 1 1 calc R
C36 C -0.6556(10) 0.0480(6) 0.6154(6) 0.105(3) Uani 1 1 d U
H36A H -0.6700 0.0536 0.5522 0.158 Uiso 1 1 calc R
H36B H -0.5764 0.0660 0.6132 0.158 Uiso 1 1 calc R
H36C H -0.7387 0.1006 0.6582 0.158 Uiso 1 1 calc R
Mn1 Mn -1.0000 -0.5000 1.0000 0.0251(3) Uani 1 2 d S
Mn2 Mn -0.97028(8) -0.77580(6) 0.91411(5) 0.0275(2) Uani 1 1 d .
H7WB H -0.8886 -0.6418 1.1430 0.041 Uiso 1 1 d R
H7WA H -0.9047 -0.7103 1.0924 0.041 Uiso 1 1 d R

loop_
_atom_site_aniso_label
_atom_site_aniso_U_11
_atom_site_aniso_U_22
_atom_site_aniso_U_33
_atom_site_aniso_U_23
_atom_site_aniso_U_13
_atom_site_aniso_U_12
O1 0.029(2) 0.034(2) 0.031(2) -0.0120(17) 0.0095(17) -0.0198(18)
O2 0.043(2) 0.035(2) 0.055(3) -0.0108(19) 0.0149(19) -0.023(2)
O3 0.026(2) 0.055(3) 0.040(2) -0.0047(19) 0.0020(17) -0.024(2)
O4 0.027(2) 0.041(2) 0.047(2) -0.0111(19) 0.0086(18) -0.0108(19)
O5 0.052(2) 0.031(2) 0.045(2) -0.0018(18) -0.022(2) -0.0193(19)
O6 0.048(2) 0.022(2) 0.044(2) -0.0019(17) -0.0153(18) -0.0147(19)
O7 0.067(3) 0.029(2) 0.046(2) -0.0028(18) -0.032(2) -0.013(2)
O8 0.027(2) 0.026(2) 0.059(3) -0.0084(18) 0.0119(18) -0.0131(18)
O9 0.036(2) 0.026(2) 0.030(2) -0.0104(16) 0.0041(16) -0.0149(17)
O10 0.026(2) 0.049(3) 0.067(3) -0.034(2) 0.008(2) -0.012(2)
O11 0.049(2) 0.030(2) 0.048(3) -0.0029(19) -0.019(2) -0.011(2)
O12 0.065(3) 0.039(3) 0.157(5) -0.009(3) 0.014(3) -0.022(3)
N1 0.021(2) 0.026(2) 0.031(2) -0.0038(19) 0.0061(19) -0.013(2)
N2 0.022(2) 0.028(2) 0.030(3) -0.0037(19) 0.0065(19) -0.013(2)
N3 0.027(2) 0.034(3) 0.035(3) -0.018(2) 0.004(2) -0.015(2)
N4 0.051(3) 0.042(3) 0.051(3) 0.009(3) -0.010(3) -0.011(3)
N5 0.050(3) 0.044(3) 0.059(4) 0.007(3) -0.015(3) -0.016(3)
C1 0.034(3) 0.037(3) 0.022(3) -0.001(2) -0.001(2) -0.022(3)
C2 0.024(3) 0.038(3) 0.020(3) 0.001(2) 0.000(2) -0.022(3)
C3 0.021(3) 0.038(3) 0.022(3) -0.004(2) 0.001(2) -0.014(3)
C4 0.029(3) 0.026(3) 0.027(3) -0.002(2) -0.007(2) -0.012(3)
C5 0.021(3) 0.031(3) 0.021(3) 0.000(2) -0.001(2) -0.015(2)
C6 0.027(3) 0.026(3) 0.040(3) -0.008(2) 0.011(2) -0.013(3)
C7 0.037(3) 0.029(3) 0.039(3) -0.005(3) 0.000(3) -0.018(3)
C8 0.028(3) 0.037(3) 0.021(3) -0.001(2) -0.002(2) -0.021(3)
C9 0.017(2) 0.024(3) 0.021(3) 0.000(2) -0.003(2) -0.012(2)
C10 0.017(3) 0.030(3) 0.024(3) -0.005(2) -0.002(2) -0.006(2)
C11 0.026(3) 0.031(3) 0.019(3) -0.006(2) -0.004(2) -0.013(2)
C12 0.028(3) 0.030(3) 0.026(3) 0.000(2) -0.005(2) -0.017(2)
C13 0.022(3) 0.031(3) 0.022(3) -0.004(2) -0.005(2) -0.014(2)
C14 0.020(3) 0.026(3) 0.024(3) -0.003(2) -0.002(2) -0.012(2)
C15 0.022(3) 0.031(3) 0.019(3) -0.001(2) -0.004(2) -0.013(2)
C16 0.022(3) 0.029(3) 0.017(3) -0.003(2) -0.003(2) -0.013(2)
C17 0.027(3) 0.030(3) 0.030(3) -0.005(2) 0.000(2) -0.014(3)
C18 0.030(3) 0.037(3) 0.025(3) 0.006(2) -0.004(2) -0.023(3)
C19 0.020(3) 0.036(3) 0.023(3) -0.006(2) 0.000(2) -0.013(3)
C20 0.022(3) 0.029(3) 0.038(3) -0.013(3) 0.002(2) -0.003(3)
C21 0.030(3) 0.029(3) 0.040(3) -0.002(3) 0.003(3) -0.015(3)
C22 0.022(3) 0.047(4) 0.017(3) -0.005(3) -0.001(2) -0.013(3)
C23 0.029(3) 0.034(3) 0.027(3) -0.004(2) 0.001(2) -0.016(3)
C24 0.029(3) 0.025(3) 0.034(3) -0.009(2) 0.001(2) -0.017(3)
C25 0.048(4) 0.039(4) 0.037(4) -0.002(3) -0.019(3) -0.016(3)
C26 0.048(4) 0.031(3) 0.044(4) -0.008(3) -0.019(3) -0.016(3)
C27 0.029(3) 0.028(3) 0.031(3) -0.009(2) 0.003(2) -0.015(3)
C28 0.040(3) 0.032(3) 0.054(4) -0.002(3) -0.017(3) -0.014(3)
C29 0.039(3) 0.027(3) 0.060(4) -0.010(3) -0.020(3) -0.007(3)
C30 0.027(3) 0.039(4) 0.036(4) -0.010(3) 0.001(3) -0.021(3)
C31 0.055(4) 0.050(4) 0.038(4) -0.007(3) -0.003(3) -0.023(4)
C32 0.082(5) 0.055(4) 0.082(5) 0.012(4) -0.013(4) -0.005(4)
C33 0.077(5) 0.087(5) 0.084(5) 0.014(4) -0.044(4) -0.037(4)
C34 0.046(4) 0.056(5) 0.100(6) -0.017(5) -0.004(4) -0.017(4)
C35 0.080(2) 0.081(2) 0.079(2) 0.0020(10) -0.0211(11) -0.0309(13)
C36 0.152(7) 0.056(5) 0.088(5) 0.010(4) -0.014(5) -0.035(5)
Mn1 0.0219(6) 0.0272(6) 0.0270(6) -0.0055(5) -0.0003(5) -0.0133(5)
Mn2 0.0262(4) 0.0282(5) 0.0290(5) -0.0068(3) 0.0016(3) -0.0159(4)

loop_
_atom_type_symbol
_atom_type_description
_atom_type_scat_dispersion_real
_atom_type_scat_dispersion_imag
_atom_type_scat_source
C C 0.0033 0.0016 'International Tables Vol C Tables 4.2.6.8 and 6.1.1.4'
H H 0.0000 0.0000 'International Tables Vol C Tables 4.2.6.8 and 6.1.1.4'
N N 0.0061 0.0033 'International Tables Vol C Tables 4.2.6.8 and 6.1.1.4'
O O 0.0106 0.0060 'International Tables Vol C Tables 4.2.6.8 and 6.1.1.4'
Mn Mn 0.3368 0.7283 'International Tables Vol C Tables 4.2.6.8 and 6.1.1.4'

loop_
_geom_angle_atom_site_label_1
_geom_angle_atom_site_label_2
_geom_angle_atom_site_label_3
_geom_angle
_geom_angle_site_symmetry_1
_geom_angle_site_symmetry_3
C1 O1 Mn1 142.2(3) . .
C1 O1 Mn2 90.5(3) . .
Mn1 O1 Mn2 112.06(13) . .
C1 O2 Mn2 92.4(3) . .
C22 O3 Mn1 142.0(3) . 1_754
C22 O4 Mn2 127.8(3) . 1_754
C30 O5 Mn2 92.4(3) . 1_665
C30 O6 Mn2 87.5(3) . 1_665
C31 O11 Mn2 124.3(4) . .
C8 N1 C5 127.2(4) . .
C15 N2 C16 128.3(4) . .
C23 N3 C24 123.7(4) . .
C31 N4 C33 119.9(5) . .
C31 N4 C32 121.7(6) . .
C33 N4 C32 118.3(6) . .
C34 N5 C36 123.3(6) . .
C34 N5 C35 121.6(6) . .
C36 N5 C35 114.7(6) . .
O2 C1 O1 119.1(4) . .
O2 C1 C2 120.1(4) . .
O1 C1 C2 120.9(4) . .
O2 C1 Mn2 59.1(2) . .
O1 C1 Mn2 60.1(2) . .
C2 C1 Mn2 174.0(3) . .
C7 C2 C3 118.2(4) . .
C7 C2 C1 120.2(5) . .
C3 C2 C1 121.6(4) . .
C4 C3 C2 120.6(4) . .
C3 C4 C5 121.2(4) . .
C4 C5 C6 118.2(4) . .
C4 C5 N1 116.9(4) . .
C6 C5 N1 124.8(4) . .
C7 C6 C5 120.3(4) . .
C6 C7 C2 121.5(5) . .
O8 C8 N1 124.0(4) . .
O8 C8 C9 119.5(4) . .
N1 C8 C9 116.5(4) . .
C10 C9 C13 118.7(4) . .
C10 C9 C8 124.0(4) . .
C13 C9 C8 116.5(4) . .
C11 C10 C9 120.4(4) . .
C12 C11 C10 120.0(4) . .
C12 C11 C23 122.2(4) . .
C10 C11 C23 117.6(4) . .
C11 C12 C14 120.6(4) . .
C14 C13 C9 122.0(4) . .
C13 C14 C12 118.1(4) . .
C13 C14 C15 116.3(4) . .
C12 C14 C15 124.9(4) . .
O9 C15 N2 123.3(4) . .
O9 C15 C14 120.5(4) . .
N2 C15 C14 116.1(4) . .
C21 C16 C17 119.8(4) . .
C21 C16 N2 124.3(4) . .
C17 C16 N2 115.8(4) . .
C18 C17 C16 119.9(5) . .
C19 C18 C17 121.0(5) . .
C18 C19 C20 118.6(4) . .
C18 C19 C22 120.1(5) . .
C20 C19 C22 121.3(5) . .
C21 C20 C19 121.5(5) . .
C16 C21 C20 119.3(5) . .
O3 C22 O4 124.5(4) . .
O3 C22 C19 117.2(5) . .
O4 C22 C19 118.3(5) . .
O10 C23 N3 121.9(5) . .
O10 C23 C11 123.0(4) . .
N3 C23 C11 115.0(4) . .
C29 C24 C25 119.8(5) . .
C29 C24 N3 118.6(5) . .
C25 C24 N3 121.6(5) . .
C24 C25 C26 120.1(5) . .
C27 C26 C25 120.5(5) . .
C26 C27 C28 119.0(5) . .
C26 C27 C30 121.4(5) . .
C28 C27 C30 119.6(5) . .
C29 C28 C27 120.4(5) . .
C24 C29 C28 120.2(5) . .
O6 C30 O5 121.6(5) . .
O6 C30 C27 119.4(5) . .
O5 C30 C27 119.0(5) . .
O6 C30 Mn2 63.4(3) . 1_665
O5 C30 Mn2 58.3(3) . 1_665
C27 C30 Mn2 176.0(4) . 1_665
O11 C31 N4 125.7(6) . .
O12 C34 N5 124.2(8) . .
O3 Mn1 O3 180.0 1_356 2_546
O3 Mn1 O7 87.31(14) 1_356 2_347
O3 Mn1 O7 92.69(14) 2_546 2_347
O3 Mn1 O7 92.69(14) 1_356 .
O3 Mn1 O7 87.31(14) 2_546 .
O7 Mn1 O7 180.000(1) 2_347 .
O3 Mn1 O1 85.31(13) 1_356 .
O3 Mn1 O1 94.69(13) 2_546 .
O7 Mn1 O1 89.48(13) 2_347 .
O7 Mn1 O1 90.52(13) . .
O3 Mn1 O1 94.69(13) 1_356 2_347
O3 Mn1 O1 85.31(13) 2_546 2_347
O7 Mn1 O1 90.52(13) 2_347 2_347
O7 Mn1 O1 89.48(13) . 2_347
O1 Mn1 O1 180.000(1) . 2_347
O4 Mn2 O11 96.25(15) 1_356 .
O4 Mn2 O5 104.98(15) 1_356 1_445
O11 Mn2 O5 91.92(14) . 1_445
O4 Mn2 O2 159.14(14) 1_356 .
O11 Mn2 O2 86.99(15) . .
O5 Mn2 O2 95.48(14) 1_445 .
O4 Mn2 O1 101.45(13) 1_356 .
O11 Mn2 O1 100.50(13) . .
O5 Mn2 O1 149.31(13) 1_445 .
O2 Mn2 O1 57.75(12) . .
O4 Mn2 O6 95.42(14) 1_356 1_445
O11 Mn2 O6 150.08(13) . 1_445
O5 Mn2 O6 58.41(13) 1_445 1_445
O2 Mn2 O6 91.76(14) . 1_445
O1 Mn2 O6 104.03(13) . 1_445
O4 Mn2 C30 102.40(15) 1_356 1_445
O11 Mn2 C30 121.08(17) . 1_445
O5 Mn2 C30 29.32(15) 1_445 1_445
O2 Mn2 C30 93.38(15) . 1_445
O1 Mn2 C30 128.63(16) . 1_445
O6 Mn2 C30 29.11(15) 1_445 1_445
O4 Mn2 C1 130.74(16) 1_356 .
O11 Mn2 C1 95.59(15) . .
O5 Mn2 C1 122.19(15) 1_445 .
O2 Mn2 C1 28.51(13) . .
O1 Mn2 C1 29.30(13) . .
O6 Mn2 C1 97.43(14) 1_445 .
C30 Mn2 C1 111.56(16) 1_445 .

loop_
_geom_bond_atom_site_label_1
_geom_bond_atom_site_label_2
_geom_bond_distance
_geom_bond_site_symmetry_2
O1 C1 1.283(6) .
O1 Mn1 2.222(3) .
O1 Mn2 2.274(3) .
O2 C1 1.253(6) .
O2 Mn2 2.252(3) .
O3 C22 1.264(6) .
O3 Mn1 2.102(3) 1_754
O4 C22 1.264(6) .
O4 Mn2 2.061(3) 1_754
O5 C30 1.264(6) .
O5 Mn2 2.195(3) 1_665
O6 C30 1.256(6) .
O6 Mn2 2.308(3) 1_665
O7 Mn1 2.197(4) .
O8 C8 1.225(5) .
O9 C15 1.230(5) .
O10 C23 1.225(5) .
O11 C31 1.227(6) .
O11 Mn2 2.193(4) .
O12 C34 1.211(8) .
N1 C8 1.347(6) .
N1 C5 1.415(5) .
N2 C15 1.361(6) .
N2 C16 1.418(5) .
N3 C23 1.370(6) .
N3 C24 1.414(6) .
N4 C31 1.327(7) .
N4 C33 1.448(8) .
N4 C32 1.451(7) .
N5 C34 1.322(8) .
N5 C36 1.428(8) .
N5 C35 1.458(8) .
C1 C2 1.484(6) .
C1 Mn2 2.622(5) .
C2 C7 1.384(6) .
C2 C3 1.395(6) .
C3 C4 1.373(6) .
C4 C5 1.390(6) .
C5 C6 1.395(6) .
C6 C7 1.374(6) .
C8 C9 1.511(6) .
C9 C10 1.389(6) .
C9 C13 1.392(6) .
C10 C11 1.388(6) .
C11 C12 1.384(6) .
C11 C23 1.497(6) .
C12 C14 1.404(6) .
C13 C14 1.383(6) .
C14 C15 1.503(6) .
C16 C21 1.378(6) .
C16 C17 1.392(6) .
C17 C18 1.387(6) .
C18 C19 1.370(6) .
C19 C20 1.389(7) .
C19 C22 1.506(6) .
C20 C21 1.385(6) .
C24 C29 1.382(7) .
C24 C25 1.383(7) .
C25 C26 1.390(7) .
C26 C27 1.386(7) .
C27 C28 1.393(7) .
C27 C30 1.504(7) .
C28 C29 1.384(7) .
C30 Mn2 2.578(5) 1_665
Mn1 O3 2.102(3) 1_356
Mn1 O3 2.102(3) 2_546
Mn1 O7 2.197(4) 2_347
Mn1 O1 2.222(3) 2_347
Mn2 O4 2.061(3) 1_356
Mn2 O5 2.195(3) 1_445
Mn2 O6 2.308(3) 1_445
Mn2 C30 2.578(5) 1_445
